data_1543960
loop_
_publ_author_name
'Fatih Semerci'
'Okan Zafer Yesilel'
'Halis Olmez'
'Orhan Buyukgungor'

_publ_section_title
;
 Supramolecular assemblies of copper(II)-pyridine-2,3-dicarboxylate
 complexes with N-donor ligands and clustered water molecules
;
_journal_name_full 'Inorganica Chimica Acta'
_journal_page_first 407
_journal_page_last 417
_journal_paper_doi 10.1016/j.ica.2013.10.006
_journal_volume 409B
_journal_year 2014
_chemical_formula_moiety 'C13 H19 Cu N3 O4, 2(H2 O)'
_chemical_formula_sum 'C13 H23 Cu N3 O6'
_chemical_formula_weight 380.88
_space_group_IT_number 14
_symmetry_cell_setting monoclinic
_symmetry_space_group_name_Hall '-P 2ybc'
_symmetry_space_group_name_H-M 'P 1 21/c 1'
_atom_sites_solution_hydrogens geom
_atom_sites_solution_primary direct
_atom_sites_solution_secondary difmap
_cell_angle_alpha 90.00
_cell_angle_beta 90.770(2)
_cell_angle_gamma 90.00
_cell_formula_units_Z 4
_cell_length_a 7.3452(2)
_cell_length_b 13.6255(4)
_cell_length_c 16.7375(5)
_cell_measurement_reflns_used 17099
_cell_measurement_temperature 296
_cell_measurement_theta_max 28.03
_cell_measurement_theta_min 1.49
_cell_volume 1674.97(8)
_computing_cell_refinement X-AREA
_computing_data_collection 'X-AREA (Stoe & Cie, 2002)'
_computing_data_reduction 'X-RED32 (Stoe & Cie, 2002)'
_computing_molecular_graphics 'ORTEP-3 for Windows (Farrugia, 1997)'
_computing_publication_material 'WinGX (Farrugia, 1998)'
_computing_structure_refinement 'SHELXL97 (Sheldrick, 1997)'
_computing_structure_solution 'SHELXS97 (Sheldrick, 1997)'
_diffrn_ambient_temperature 296
_diffrn_detector_area_resol_mean 6.67
_diffrn_measured_fraction_theta_full 1.000
_diffrn_measured_fraction_theta_max 1.000
_diffrn_measurement_device_type 'STOE IPDS 2'
_diffrn_measurement_method 'rotation method'
_diffrn_radiation_monochromator graphite
_diffrn_radiation_source 'fine-focus sealed tube'
_diffrn_radiation_type MoK\a
_diffrn_radiation_wavelength 0.71073
_diffrn_reflns_av_R_equivalents 0.0433
_diffrn_reflns_av_sigmaI/netI 0.0260
_diffrn_reflns_limit_h_max 9
_diffrn_reflns_limit_h_min -9
_diffrn_reflns_limit_k_max 17
_diffrn_reflns_limit_k_min -15
_diffrn_reflns_limit_l_max 20
_diffrn_reflns_limit_l_min -20
_diffrn_reflns_number 17099
_diffrn_reflns_theta_full 26.50
_diffrn_reflns_theta_max 26.50
_diffrn_reflns_theta_min 1.93
_exptl_absorpt_coefficient_mu 1.337
_exptl_absorpt_correction_T_max 0.7613
_exptl_absorpt_correction_T_min 0.6016
_exptl_absorpt_correction_type integration
_exptl_absorpt_process_details 'X-RED32 (Stoe & Cie, 2002)'
_exptl_crystal_colour blue
_exptl_crystal_density_diffrn 1.510
_exptl_crystal_density_method 'not measured'
_exptl_crystal_description prism
_exptl_crystal_F_000 796
_exptl_crystal_size_max 0.490
_exptl_crystal_size_mid 0.337
_exptl_crystal_size_min 0.210
_refine_diff_density_max 1.198
_refine_diff_density_min -0.794
_refine_diff_density_rms 0.077
_refine_ls_extinction_method none
_refine_ls_goodness_of_fit_ref 1.057
_refine_ls_hydrogen_treatment mixed
_refine_ls_matrix_type full
_refine_ls_number_parameters 220
_refine_ls_number_reflns 3466
_refine_ls_number_restraints 43
_refine_ls_restrained_S_all 1.155
_refine_ls_R_factor_all 0.0550
_refine_ls_R_factor_gt 0.0470
_refine_ls_shift/su_max 0.001
_refine_ls_shift/su_mean 0.000
_refine_ls_structure_factor_coef Fsqd
_refine_ls_weighting_details 'calc w=1/[\s^2^(Fo^2^)+(0.0857P)^2^+0.9665P] where P=(Fo^2^+2Fc^2^)/3'
_refine_ls_weighting_scheme calc
_refine_ls_wR_factor_gt 0.1335
_refine_ls_wR_factor_ref 0.1382
_reflns_number_gt 2934
_reflns_number_total 3466
_reflns_threshold_expression >2sigma(I)
_cod_data_source_file ICA-2014-409B--407-417-3.cif
_cod_data_source_block 3
_cod_depositor_comments
;
The following automatic conversions were performed:

'_journal_paper_doi' value
'http://dx.doi.org/10.1016/j.ica.2013.10.006' was changed to
'10.1016/j.ica.2013.10.006'.

Automatic conversion script
Id: cif_fix_values 6433 2018-09-21 13:16:33Z andrius 
;
_cod_original_sg_symbol_H-M 'P 21/c'
_cod_database_code 1543960

loop_
_symmetry_equiv_pos_as_xyz
'x, y, z'
'-x, y+1/2, -z+1/2'
'-x, -y, -z'
'x, -y-1/2, z-1/2'

loop_
_atom_site_label
_atom_site_type_symbol
_atom_site_fract_x
_atom_site_fract_y
_atom_site_fract_z
_atom_site_U_iso_or_equiv
_atom_site_adp_type
_atom_site_occupancy
_atom_site_symmetry_multiplicity
_atom_site_calc_flag
_atom_site_refinement_flags
_atom_site_disorder_assembly
_atom_site_disorder_group
C1 C 0.5915(5) 0.1894(3) 0.3547(2) 0.0426(7) Uani 1 1 d . . .
H1 H 0.7071 0.1632 0.3476 0.051 Uiso 1 1 calc R . .
C2 C 0.4508(5) 0.1598(3) 0.3047(2) 0.0502(8) Uani 1 1 d . . .
H2 H 0.4706 0.1139 0.2647 0.060 Uiso 1 1 calc R . .
C3 C 0.2810(5) 0.1995(3) 0.3154(2) 0.0462(8) Uani 1 1 d . . .
H3 H 0.1853 0.1810 0.2817 0.055 Uiso 1 1 calc R . .
C4 C 0.2508(4) 0.2668(2) 0.37573(18) 0.0361(6) Uani 1 1 d . . .
C5 C 0.3981(4) 0.2932(2) 0.42307(19) 0.0363(6) Uani 1 1 d . . .
C6 C 0.3891(4) 0.3661(3) 0.4904(2) 0.0415(7) Uani 1 1 d . . .
C7 C 0.0600(4) 0.3064(3) 0.38828(19) 0.0390(7) Uani 1 1 d . . .
C8 C 0.9197(11) 0.3484(4) 0.6407(4) 0.108(2) Uani 1 1 d DU . .
H8A H 0.8264 0.3742 0.6754 0.130 Uiso 1 1 calc R . .
H8B H 1.0364 0.3702 0.6619 0.130 Uiso 1 1 calc R . .
C9 C 0.9141(12) 0.2362(4) 0.6451(4) 0.120(2) Uani 1 1 d DU . .
H9A H 1.0331 0.2111 0.6312 0.144 Uiso 1 1 calc R . .
H9B H 0.8917 0.2173 0.7000 0.144 Uiso 1 1 calc R . .
C10 C 0.6142(9) 0.1685(5) 0.6378(4) 0.0966(18) Uani 1 1 d U . .
H10A H 0.5612 0.2302 0.6546 0.116 Uiso 1 1 calc R . .
H10B H 0.6455 0.1316 0.6856 0.116 Uiso 1 1 calc R . .
C11 C 0.4756(10) 0.1131(7) 0.5924(5) 0.128(3) Uani 1 1 d U . .
H11A H 0.5253 0.0513 0.5761 0.154 Uiso 1 1 calc R . .
H11B H 0.4391 0.1501 0.5460 0.154 Uiso 1 1 calc R . .
H11C H 0.3718 0.1020 0.6255 0.154 Uiso 1 1 calc R . .
C12 C 0.8712(7) 0.1008(4) 0.5680(3) 0.0772(13) Uani 1 1 d U . .
H12A H 0.9790 0.1200 0.5390 0.093 Uiso 1 1 calc R . .
H12B H 0.7904 0.0677 0.5304 0.093 Uiso 1 1 calc R . .
C13 C 0.9284(10) 0.0269(5) 0.6323(4) 0.104(2) Uani 1 1 d U . .
H13A H 0.8229 0.0055 0.6607 0.125 Uiso 1 1 calc R . .
H13B H 1.0127 0.0575 0.6690 0.125 Uiso 1 1 calc R . .
H13C H 0.9855 -0.0285 0.6077 0.125 Uiso 1 1 calc R . .
N1 N 0.5658(3) 0.2543(2) 0.41266(16) 0.0381(6) Uani 1 1 d . . .
N2 N 0.8947(4) 0.3897(2) 0.56503(18) 0.0471(7) Uani 1 1 d . . .
H2A H 1.0044 0.4002 0.5433 0.056 Uiso 1 1 calc R . .
H2B H 0.8394 0.4482 0.5702 0.056 Uiso 1 1 calc R . .
N3 N 0.7808(5) 0.1894(3) 0.5950(2) 0.0578(8) Uani 1 1 d . . .
O1 O 0.5320(3) 0.3736(2) 0.53342(15) 0.0534(7) Uani 1 1 d . . .
O2 O 0.2488(3) 0.4133(2) 0.50088(16) 0.0549(7) Uani 1 1 d . . .
O3 O 0.0087(4) 0.3778(2) 0.34910(19) 0.0637(8) Uani 1 1 d . . .
O4 O -0.0328(3) 0.25736(18) 0.43693(15) 0.0440(5) Uani 1 1 d . . .
Cu1 Cu 0.74805(5) 0.30664(3) 0.49173(2) 0.03966(17) Uani 1 1 d . . .
O1W O 0.3087(7) 0.4830(5) 0.2756(4) 0.1247(19) Uani 1 1 d D . .
H1W H 0.218(7) 0.460(8) 0.297(5) 0.187 Uiso 1 1 d D . .
H2W H 0.402(7) 0.469(8) 0.304(5) 0.187 Uiso 1 1 d D . .
O2W O 0.6651(5) 0.4815(3) 0.3444(2) 0.0810(10) Uani 1 1 d D . .
H3W H 0.757(6) 0.449(5) 0.340(4) 0.122 Uiso 1 1 d D . .
H4W H 0.667(9) 0.517(4) 0.384(3) 0.122 Uiso 1 1 d D . .

loop_
_atom_site_aniso_label
_atom_site_aniso_U_11
_atom_site_aniso_U_22
_atom_site_aniso_U_33
_atom_site_aniso_U_23
_atom_site_aniso_U_13
_atom_site_aniso_U_12
C1 0.0304(15) 0.050(2) 0.0475(17) -0.0073(15) 0.0049(13) 0.0060(13)
C2 0.0447(18) 0.057(2) 0.0493(19) -0.0146(16) 0.0084(15) 0.0001(17)
C3 0.0364(17) 0.057(2) 0.0452(17) -0.0076(15) -0.0025(13) -0.0039(15)
C4 0.0289(14) 0.0392(16) 0.0403(16) 0.0026(13) 0.0013(11) -0.0012(12)
C5 0.0265(13) 0.0406(17) 0.0418(15) 0.0017(13) 0.0036(11) -0.0005(12)
C6 0.0286(14) 0.0436(18) 0.0523(18) -0.0078(14) 0.0042(13) -0.0022(13)
C7 0.0275(14) 0.0484(18) 0.0410(16) -0.0008(14) -0.0015(12) -0.0005(13)
C8 0.136(4) 0.105(4) 0.083(3) 0.010(3) -0.037(3) -0.033(3)
C9 0.151(5) 0.110(4) 0.097(4) 0.015(3) -0.054(3) -0.016(4)
C10 0.108(4) 0.099(3) 0.084(3) 0.025(3) 0.036(3) 0.012(3)
C11 0.102(4) 0.138(5) 0.146(5) 0.048(4) 0.012(4) -0.020(4)
C12 0.077(3) 0.071(3) 0.084(3) 0.020(2) 0.015(2) 0.005(2)
C13 0.110(4) 0.085(3) 0.116(4) 0.034(3) 0.003(3) 0.007(3)
N1 0.0268(12) 0.0456(15) 0.0420(14) 0.0009(11) 0.0025(10) 0.0029(11)
N2 0.0359(14) 0.0510(17) 0.0542(17) -0.0035(13) -0.0027(12) 0.0010(12)
N3 0.069(2) 0.053(2) 0.0513(18) 0.0044(14) -0.0039(16) -0.0097(16)
O1 0.0324(11) 0.0719(18) 0.0557(14) -0.0214(13) -0.0043(10) 0.0039(11)
O2 0.0302(12) 0.0535(15) 0.0810(19) -0.0221(13) 0.0023(12) 0.0028(10)
O3 0.0419(14) 0.0704(19) 0.0789(19) 0.0261(15) 0.0036(13) 0.0142(13)
O4 0.0283(10) 0.0480(14) 0.0558(14) -0.0007(11) 0.0051(9) -0.0018(10)
Cu1 0.0255(2) 0.0499(3) 0.0435(3) -0.00357(17) -0.00101(15) 0.00060(15)
O1W 0.100(3) 0.136(4) 0.137(4) 0.069(3) -0.013(3) -0.037(3)
O2W 0.071(2) 0.090(3) 0.082(2) -0.029(2) -0.0105(18) 0.0150(19)

loop_
_atom_type_symbol
_atom_type_description
_atom_type_scat_dispersion_real
_atom_type_scat_dispersion_imag
_atom_type_scat_source
C C 0.0033 0.0016 'International Tables Vol C Tables 4.2.6.8 and 6.1.1.4'
H H 0.0000 0.0000 'International Tables Vol C Tables 4.2.6.8 and 6.1.1.4'
N N 0.0061 0.0033 'International Tables Vol C Tables 4.2.6.8 and 6.1.1.4'
O O 0.0106 0.0060 'International Tables Vol C Tables 4.2.6.8 and 6.1.1.4'
Cu Cu 0.3201 1.2651 'International Tables Vol C Tables 4.2.6.8 and 6.1.1.4'

loop_
_geom_angle_atom_site_label_1
_geom_angle_atom_site_label_2
_geom_angle_atom_site_label_3
_geom_angle
_geom_angle_site_symmetry_1
_geom_angle_site_symmetry_3
N1 C1 C2 121.6(3) . .
N1 C1 H1 119.2 . .
C2 C1 H1 119.2 . .
C3 C2 C1 118.7(3) . .
C3 C2 H2 120.7 . .
C1 C2 H2 120.7 . .
C2 C3 C4 120.7(3) . .
C2 C3 H3 119.7 . .
C4 C3 H3 119.7 . .
C5 C4 C3 117.3(3) . .
C5 C4 C7 123.1(3) . .
C3 C4 C7 119.6(3) . .
N1 C5 C4 122.1(3) . .
N1 C5 C6 113.8(3) . .
C4 C5 C6 124.0(3) . .
O2 C6 O1 124.5(3) . .
O2 C6 C5 119.8(3) . .
O1 C6 C5 115.7(3) . .
O3 C7 O4 126.8(3) . .
O3 C7 C4 119.0(3) . .
O4 C7 C4 114.1(3) . .
N2 C8 C9 116.3(5) . .
N2 C8 H8A 108.2 . .
C9 C8 H8A 108.2 . .
N2 C8 H8B 108.2 . .
C9 C8 H8B 108.2 . .
H8A C8 H8B 107.4 . .
N3 C9 C8 115.8(5) . .
N3 C9 H9A 108.3 . .
C8 C9 H9A 108.3 . .
N3 C9 H9B 108.3 . .
C8 C9 H9B 108.3 . .
H9A C9 H9B 107.4 . .
N3 C10 C11 115.3(6) . .
N3 C10 H10A 108.4 . .
C11 C10 H10A 108.4 . .
N3 C10 H10B 108.4 . .
C11 C10 H10B 108.4 . .
H10A C10 H10B 107.5 . .
C10 C11 H11A 109.5 . .
C10 C11 H11B 109.5 . .
H11A C11 H11B 109.5 . .
C10 C11 H11C 109.5 . .
H11A C11 H11C 109.5 . .
H11B C11 H11C 109.5 . .
N3 C12 C13 116.7(5) . .
N3 C12 H12A 108.1 . .
C13 C12 H12A 108.1 . .
N3 C12 H12B 108.1 . .
C13 C12 H12B 108.1 . .
H12A C12 H12B 107.3 . .
C12 C13 H13A 109.5 . .
C12 C13 H13B 109.5 . .
H13A C13 H13B 109.5 . .
C12 C13 H13C 109.5 . .
H13A C13 H13C 109.5 . .
H13B C13 H13C 109.5 . .
C1 N1 C5 119.5(3) . .
C1 N1 Cu1 128.3(2) . .
C5 N1 Cu1 112.2(2) . .
C8 N2 Cu1 113.4(3) . .
C8 N2 H2A 108.9 . .
Cu1 N2 H2A 108.9 . .
C8 N2 H2B 108.9 . .
Cu1 N2 H2B 108.9 . .
H2A N2 H2B 107.7 . .
C9 N3 C12 104.0(5) . .
C9 N3 C10 111.9(5) . .
C12 N3 C10 112.4(4) . .
C9 N3 Cu1 101.0(3) . .
C12 N3 Cu1 112.1(3) . .
C10 N3 Cu1 114.5(3) . .
C6 O1 Cu1 115.3(2) . .
C7 O4 Cu1 124.7(2) . 1_455
O1 Cu1 N2 87.12(11) . .
O1 Cu1 O4 170.50(12) . 1_655
N2 Cu1 O4 92.41(11) . 1_655
O1 Cu1 N1 82.19(10) . .
N2 Cu1 N1 165.51(12) . .
O4 Cu1 N1 96.52(10) 1_655 .
O1 Cu1 N3 97.40(13) . .
N2 Cu1 N3 83.30(13) . .
O4 Cu1 N3 91.96(12) 1_655 .
N1 Cu1 N3 107.69(12) . .
H1W O1W H2W 109(4) . .
H3W O2W H4W 113(4) . .

loop_
_geom_bond_atom_site_label_1
_geom_bond_atom_site_label_2
_geom_bond_distance
_geom_bond_site_symmetry_2
C1 N1 1.329(4) .
C1 C2 1.381(5) .
C1 H1 0.9300 .
C2 C3 1.373(5) .
C2 H2 0.9300 .
C3 C4 1.385(5) .
C3 H3 0.9300 .
C4 C5 1.380(4) .
C4 C7 1.519(4) .
C5 N1 1.354(4) .
C5 C6 1.505(5) .
C6 O2 1.229(4) .
C6 O1 1.269(4) .
C7 O3 1.229(4) .
C7 O4 1.261(4) .
C8 N2 1.396(7) .
C8 C9 1.532(2) .
C8 H8A 0.9700 .
C8 H8B 0.9700 .
C9 N3 1.429(7) .
C9 H9A 0.9700 .
C9 H9B 0.9700 .
C10 N3 1.454(7) .
C10 C11 1.470(11) .
C10 H10A 0.9700 .
C10 H10B 0.9700 .
C11 H11A 0.9600 .
C11 H11B 0.9600 .
C11 H11C 0.9600 .
C12 N3 1.453(7) .
C12 C13 1.530(8) .
C12 H12A 0.9700 .
C12 H12B 0.9700 .
C13 H13A 0.9600 .
C13 H13B 0.9600 .
C13 H13C 0.9600 .
N1 Cu1 2.001(3) .
N2 Cu1 1.977(3) .
N2 H2A 0.9000 .
N2 H2B 0.9000 .
N3 Cu1 2.364(3) .
O1 Cu1 1.966(2) .
O4 Cu1 1.981(2) 1_455
Cu1 O4 1.981(2) 1_655
O1W H1W 0.83(2) .
O1W H2W 0.85(2) .
O2W H3W 0.81(2) .
O2W H4W 0.82(2) .

loop_
_geom_hbond_atom_site_label_D
_geom_hbond_atom_site_label_H
_geom_hbond_atom_site_label_A
_geom_hbond_distance_DH
_geom_hbond_distance_HA
_geom_hbond_distance_DA
_geom_hbond_angle_DHA
_geom_hbond_site_symmetry_A
N2 H2A O2 0.90 1.95 2.845(4) 175.2 1_655
N2 H2B O2 0.90 2.32 3.082(4) 142.7 3_666
O1W H1W O3 0.83(2) 2.10(3) 2.915(5) 170(11) .
O1W H2W O2W 0.85(2) 2.05(4) 2.845(6) 157(9) .
O2W H3W O3 0.81(2) 2.09(3) 2.892(4) 169(6) 1_655
O2W H4W O2 0.82(2) 2.23(3) 3.019(4) 162(6) 3_666
O2W H4W O1 0.82(2) 2.51(4) 3.203(4) 143(5) 3_666

loop_
_geom_torsion_atom_site_label_1
_geom_torsion_atom_site_label_2
_geom_torsion_atom_site_label_3
_geom_torsion_atom_site_label_4
_geom_torsion
_geom_torsion_site_symmetry_1
_geom_torsion_site_symmetry_2
_geom_torsion_site_symmetry_3
_geom_torsion_site_symmetry_4
N1 C1 C2 C3 0.5(6) . . . .
C1 C2 C3 C4 -0.9(6) . . . .
C2 C3 C4 C5 1.2(5) . . . .
C2 C3 C4 C7 -177.5(3) . . . .
C3 C4 C5 N1 -1.1(5) . . . .
C7 C4 C5 N1 177.6(3) . . . .
C3 C4 C5 C6 179.2(3) . . . .
C7 C4 C5 C6 -2.1(5) . . . .
N1 C5 C6 O2 173.0(3) . . . .
C4 C5 C6 O2 -7.3(5) . . . .
N1 C5 C6 O1 -7.3(4) . . . .
C4 C5 C6 O1 172.4(3) . . . .
C5 C4 C7 O3 95.4(4) . . . .
C3 C4 C7 O3 -86.0(4) . . . .
C5 C4 C7 O4 -87.8(4) . . . .
C3 C4 C7 O4 90.8(4) . . . .
N2 C8 C9 N3 -39.2(11) . . . .
C2 C1 N1 C5 -0.4(5) . . . .
C2 C1 N1 Cu1 179.6(3) . . . .
C4 C5 N1 C1 0.7(5) . . . .
C6 C5 N1 C1 -179.6(3) . . . .
C4 C5 N1 Cu1 -179.3(2) . . . .
C6 C5 N1 Cu1 0.4(3) . . . .
C9 C8 N2 Cu1 27.3(8) . . . .
C8 C9 N3 C12 142.9(7) . . . .
C8 C9 N3 C10 -95.6(8) . . . .
C8 C9 N3 Cu1 26.6(8) . . . .
C13 C12 N3 C9 61.9(6) . . . .
C13 C12 N3 C10 -59.3(7) . . . .
C13 C12 N3 Cu1 170.1(4) . . . .
C11 C10 N3 C9 -175.2(6) . . . .
C11 C10 N3 C12 -58.7(7) . . . .
C11 C10 N3 Cu1 70.7(6) . . . .
O2 C6 O1 Cu1 -169.7(3) . . . .
C5 C6 O1 Cu1 10.5(4) . . . .
O3 C7 O4 Cu1 -22.6(5) . . . 1_455
C4 C7 O4 Cu1 160.9(2) . . . 1_455
C6 O1 Cu1 N2 162.0(3) . . . .
C6 O1 Cu1 O4 74.7(7) . . . 1_655
C6 O1 Cu1 N1 -8.2(3) . . . .
C6 O1 Cu1 N3 -115.1(3) . . . .
C8 N2 Cu1 O1 88.9(4) . . . .
C8 N2 Cu1 O4 -100.6(4) . . . 1_655
C8 N2 Cu1 N1 131.2(5) . . . .
C8 N2 Cu1 N3 -8.9(4) . . . .
C1 N1 Cu1 O1 -176.2(3) . . . .
C5 N1 Cu1 O1 3.8(2) . . . .
C1 N1 Cu1 N2 141.0(5) . . . .
C5 N1 Cu1 N2 -39.1(6) . . . .
C1 N1 Cu1 O4 13.3(3) . . . 1_655
C5 N1 Cu1 O4 -166.8(2) . . . 1_655
C1 N1 Cu1 N3 -80.9(3) . . . .
C5 N1 Cu1 N3 99.1(2) . . . .
C9 N3 Cu1 O1 -96.5(4) . . . .
C12 N3 Cu1 O1 153.4(3) . . . .
C10 N3 Cu1 O1 23.9(4) . . . .
C9 N3 Cu1 N2 -10.3(4) . . . .
C12 N3 Cu1 N2 -120.4(3) . . . .
C10 N3 Cu1 N2 110.1(4) . . . .
C9 N3 Cu1 O4 81.9(4) . . . 1_655
C12 N3 Cu1 O4 -28.2(3) . . . 1_655
C10 N3 Cu1 O4 -157.7(4) . . . 1_655
C9 N3 Cu1 N1 179.4(4) . . . .
C12 N3 Cu1 N1 69.3(3) . . . .
C10 N3 Cu1 N1 -60.2(4) . . . .
